data_7121939
loop_
_publ_author_name
'Mason, Kevin'
'Harnden, Alice C.'
'Patrick, Connor W.'
'Poh, Adeline W. J.'
'Batsanov, Andrei S.'
'Suturina, Elizaveta A.'
'Vonci, Michele'
'McInnes, Eric J. L.'
'Chilton, Nicholas F.'
'Parker, David'

_publ_section_title
;
 Exquisite sensitivity of the ligand field to solvation and donor
 polarisability in coordinatively saturated lanthanide complexes.
;
_journal_issue 61
_journal_name_full 'Chemical communications (Cambridge, England)'
_journal_page_first 8486
_journal_page_last 8489
_journal_paper_doi 10.1039/c8cc04995e
_journal_volume 54
_journal_year 2018
_chemical_formula_moiety 'C39 H51 N6 O6 Yb, 5(H2 O), C H4 O'
_chemical_formula_sum 'C40 H65 N6 O12 Yb'
_chemical_formula_weight 995.02
_space_group_crystal_system triclinic
_space_group_IT_number 2
_space_group_name_Hall '-P 1'
_space_group_name_H-M_alt 'P -1'
_symmetry_space_group_name_Hall '-P 1'
_symmetry_space_group_name_H-M 'P -1'
_atom_sites_solution_hydrogens mixed
_atom_sites_solution_primary dual
_atom_sites_solution_secondary difmap
_audit_creation_date 2018-06-11
_audit_creation_method
;
Olex2 1.2-beta
(compiled 2018.05.29 svn.r3508 for OlexSys, GUI svn.r5506)
;
_audit_update_record
;
2018-06-13 deposited with the CCDC.
2018-07-10 downloaded from the CCDC.
;
_cell_angle_alpha 86.5326(17)
_cell_angle_beta 86.9081(17)
_cell_angle_gamma 74.1063(17)
_cell_formula_units_Z 2
_cell_length_a 7.6432(3)
_cell_length_b 13.1291(6)
_cell_length_c 22.7386(9)
_cell_measurement_reflns_used 9940
_cell_measurement_temperature 120
_cell_measurement_theta_max 32.41
_cell_measurement_theta_min 2.36
_cell_volume 2188.87(16)
_computing_cell_refinement 'SAINT v8.38A (Bruker, 2017)'
_computing_data_collection 'APEX3 v.2016.1-0 (Bruker, 2016)'
_computing_data_reduction 'SAINT v8.38A (Bruker, 2017)'
_computing_molecular_graphics 'Olex2 (Dolomanov et al., 2009)'
_computing_publication_material 'Olex2 (Dolomanov et al., 2009)'
_computing_structure_refinement 'ShelXL 2018/3 multi-CPU (Sheldrick, 2015)'
_computing_structure_solution 'ShelXT 2018/2 (Sheldrick, 2015)'
_diffrn_ambient_temperature 120
_diffrn_detector_area_resol_mean 10.4
_diffrn_detector_type 'Bruker PHOTON 100 CMOS'
_diffrn_measured_fraction_theta_full 0.998
_diffrn_measured_fraction_theta_max 0.997
_diffrn_measurement_device '3-circle area detector diffractometer'
_diffrn_measurement_device_type 'Bruker D8 Venture'
_diffrn_measurement_method '\f and \w scans'
_diffrn_radiation_monochromator 'focusing mirrors'
_diffrn_radiation_probe x-ray
_diffrn_radiation_type MoK\a
_diffrn_radiation_wavelength 0.71073
_diffrn_reflns_av_R_equivalents 0.0337
_diffrn_reflns_av_unetI/netI 0.0560
_diffrn_reflns_Laue_measured_fraction_full 0.998
_diffrn_reflns_Laue_measured_fraction_max 0.997
_diffrn_reflns_limit_h_max 11
_diffrn_reflns_limit_h_min -11
_diffrn_reflns_limit_k_max 20
_diffrn_reflns_limit_k_min -20
_diffrn_reflns_limit_l_max 34
_diffrn_reflns_limit_l_min -33
_diffrn_reflns_number 43241
_diffrn_reflns_point_group_measured_fraction_full 0.998
_diffrn_reflns_point_group_measured_fraction_max 0.997
_diffrn_reflns_theta_full 32.500
_diffrn_reflns_theta_max 33.141
_diffrn_reflns_theta_min 2.357
_diffrn_source 'microfocus sealed X-ray tube'
_diffrn_source_type 'Incoatec I\mS microsource'
_diffrn_standards_number 0
_exptl_absorpt_coefficient_mu 2.203
_exptl_absorpt_correction_T_max 0.8282
_exptl_absorpt_correction_T_min 0.6020
_exptl_absorpt_correction_type integration
_exptl_absorpt_process_details
; SADABS-2016/2 (Bruker,2016/2) was used for absorption correction. 
 wR2(int) was 0.1301 before and 0.0445 after correction. The Ratio 
 of minimum to maximum transmission is 0.7269. The \l/2 correction 
 factor is Not present.
;
_exptl_crystal_colour yellow
_exptl_crystal_density_diffrn 1.510
_exptl_crystal_description blade
_exptl_crystal_F_000 1026
_exptl_crystal_recrystallization_method 'Re-crystallisation from solvent: methanol/water'
_exptl_crystal_size_max 0.339
_exptl_crystal_size_mid 0.14
_exptl_crystal_size_min 0.111
_refine_diff_density_max 2.055
_refine_diff_density_min -1.971
_refine_diff_density_rms 0.130
_refine_ls_extinction_method none
_refine_ls_goodness_of_fit_ref 1.038
_refine_ls_hydrogen_treatment mixed
_refine_ls_matrix_type full
_refine_ls_number_parameters 553
_refine_ls_number_reflns 16639
_refine_ls_number_restraints 0
_refine_ls_restrained_S_all 1.038
_refine_ls_R_factor_all 0.0443
_refine_ls_R_factor_gt 0.0318
_refine_ls_shift/su_max 0.002
_refine_ls_shift/su_mean 0.000
_refine_ls_structure_factor_coef Fsqd
_refine_ls_weighting_details 'w=1/[\s^2^(Fo^2^)+(0.0295P)^2^+0.8533P] where P=(Fo^2^+2Fc^2^)/3'
_refine_ls_weighting_scheme calc
_refine_ls_wR_factor_gt 0.0645
_refine_ls_wR_factor_ref 0.0666
_reflns_Friedel_coverage 0.000
_reflns_number_gt 14193
_reflns_number_total 16639
_reflns_threshold_expression 'I > 2\s(I)'
_cod_data_source_file c8cc04995e2.cif
_cod_data_source_block YbL3_18srv194a
_cod_depositor_comments
;
The following automatic conversions were performed:

'_diffrn_radiation_probe' value 'X-ray' changed to 'x-ray' according
to
/home/data/users/saulius/crontab/automatic-downloads/rss-feeds/RSC/lib/dictionaries/cif_core.dic
dictionary named 'cif_core.dic' version 2.4.2 from 2011-04-26.

Automatic conversion script
Id: cif_fix_values 4973 2017-02-22 13:04:09Z antanas 

 Adding full bibliography for 7121932--7121939.cif.
;
_cod_database_code 7121939
_shelx_shelxl_version_number 2018/3
_shelx_space_group_comment
;
The symmetry employed for this shelxl refinement is uniquely defined
by the following loop, which should always be used as a source of
symmetry information in preference to the above space-group names.
They are only intended as comments.
;
_shelx_estimated_absorpt_t_max 0.792
_shelx_estimated_absorpt_t_min 0.522
_olex2_refinement_description
;
1. Fixed Uiso
 At 1.2 times of:
  All C(H) groups, All C(H,H) groups
 At 1.5 times of:
  All O(H,H) groups, All O(H,H,H) groups
2. Others
 Uiso(H18A)=Uiso(H18B)=Uiso(H18C)=FVAR(1)
 Uiso(H19A)=Uiso(H19B)=Uiso(H19C)=FVAR(2)
 Uiso(H20A)=Uiso(H20B)=FVAR(3)
 Uiso(H20C)=Uiso(H28A)=Uiso(H28B)=Uiso(H28C)=FVAR(4)
 Uiso(H29A)=Uiso(H29B)=Uiso(H29C)=FVAR(5)
 Uiso(H30A)=Uiso(H30B)=Uiso(H30C)=FVAR(6)
 Uiso(H38A)=Uiso(H38B)=Uiso(H38C)=FVAR(7)
 Uiso(H39A)=Uiso(H39B)=Uiso(H39C)=FVAR(8)
 Uiso(H40A)=Uiso(H40B)=Uiso(H40C)=FVAR(9)
 Uiso(H10A)=Uiso(H10B)=Uiso(H10C)=FVAR(10)
 Fixed Sof: H3W(0.5) H3WA(0.5)
3.a Riding coordinates:
 O1W(H1WA,H1WB), O2(H2), O3W(H3W,H3WA,H3WB), O4W(H4WA,H4WB), O5W(H5WA,H5WB),
 O6W(H6WA,H6WB)
3.b Secondary CH2 refined with riding coordinates:
 C2(H2A,H2B), C3(H3A,H3B), C5(H5A,H5B), C6(H6A,H6B), C8(H8A,H8B), C9(H9A,H9B),
 C11(H11A,H11B), C21(H21A,H21B), C31(H31A,H31B)
3.c Aromatic/amide H refined with riding coordinates:
 C13(H13), C14(H14), C23(H23), C24(H24), C33(H33), C34(H34)
3.d Idealised Me refined as rotating group:
 C18(H18A,H18B,H18C), C19(H19A,H19B,H19C), C20(H20A,H20B,H20C), C28(H28A,H28B,
 H28C), C29(H29A,H29B,H29C), C30(H30A,H30B,H30C), C38(H38A,H38B,H38C), C39(H39A,
 H39B,H39C), C40(H40A,H40B,H40C), C10(H10A,H10B,H10C)
;

loop_
_space_group_symop_operation_xyz
'x, y, z'
'-x, -y, -z'

loop_
_atom_site_label
_atom_site_type_symbol
_atom_site_fract_x
_atom_site_fract_y
_atom_site_fract_z
_atom_site_U_iso_or_equiv
_atom_site_adp_type
_atom_site_occupancy
_atom_site_site_symmetry_order
_atom_site_calc_flag
_atom_site_refinement_flags_posn
_atom_site_refinement_flags_occupancy
_atom_site_disorder_assembly
_atom_site_disorder_group
Yb Yb 0.50974(2) 0.47322(2) 0.23734(2) 0.00795(2) Uani 1 1 d . . . .
O11 O 0.76125(19) 0.33271(11) 0.22673(6) 0.0120(3) Uani 1 1 d . . . .
O12 O 0.9105(2) 0.17893(12) 0.18946(7) 0.0193(3) Uani 1 1 d . . . .
O21 O 0.6610(2) 0.52391(12) 0.30870(6) 0.0135(3) Uani 1 1 d . . . .
O22 O 0.7371(2) 0.53826(13) 0.40014(7) 0.0189(3) Uani 1 1 d . . . .
O31 O 0.66879(19) 0.55749(11) 0.17372(6) 0.0124(3) Uani 1 1 d . . . .
O32 O 0.6685(2) 0.68317(13) 0.10430(7) 0.0216(3) Uani 1 1 d . . . .
N1 N 0.2300(2) 0.51354(13) 0.16897(7) 0.0099(3) Uani 1 1 d . . . .
N4 N 0.3071(2) 0.34553(13) 0.25898(8) 0.0108(3) Uani 1 1 d . . . .
N7 N 0.2001(2) 0.56458(13) 0.28948(8) 0.0114(3) Uani 1 1 d . . . .
N11 N 0.5629(2) 0.38923(13) 0.13646(7) 0.0095(3) Uani 1 1 d . . . .
N21 N 0.5641(2) 0.35593(14) 0.33370(8) 0.0113(3) Uani 1 1 d . . . .
N31 N 0.4173(2) 0.67518(13) 0.23579(7) 0.0106(3) Uani 1 1 d . . . .
C01 C 0.9454(3) 0.19188(16) 0.04962(9) 0.0138(4) Uani 1 1 d . . . .
C02 C 0.8188(3) 0.32652(18) 0.47971(9) 0.0161(4) Uani 1 1 d . . . .
C2 C 0.1354(3) 0.42668(16) 0.17105(9) 0.0131(4) Uani 1 1 d . . . .
H2A H 0.115565 0.411407 0.130203 0.016 Uiso 1 1 calc R . . .
H2B H 0.014400 0.452167 0.191199 0.016 Uiso 1 1 calc R . . .
C03 C 0.5525(3) 0.91233(17) 0.15516(11) 0.0189(4) Uani 1 1 d . . . .
C3 C 0.2394(3) 0.32492(16) 0.20243(9) 0.0124(4) Uani 1 1 d . . . .
H3A H 0.158888 0.277563 0.209951 0.015 Uiso 1 1 calc R . . .
H3B H 0.343697 0.288304 0.176793 0.015 Uiso 1 1 calc R . . .
C5 C 0.1492(3) 0.38635(17) 0.30156(9) 0.0140(4) Uani 1 1 d . . . .
H5A H 0.144819 0.329485 0.331780 0.017 Uiso 1 1 calc R . . .
H5B H 0.034947 0.403256 0.279958 0.017 Uiso 1 1 calc R . . .
C6 C 0.1581(3) 0.48449(16) 0.33237(9) 0.0133(4) Uani 1 1 d . . . .
H6A H 0.039951 0.515336 0.353170 0.016 Uiso 1 1 calc R . . .
H6B H 0.253173 0.464205 0.362073 0.016 Uiso 1 1 calc R . . .
C8 C 0.0420(3) 0.60926(17) 0.25069(9) 0.0131(4) Uani 1 1 d . . . .
H8A H -0.022084 0.681733 0.262582 0.016 Uiso 1 1 calc R . . .
H8B H -0.044462 0.565203 0.256688 0.016 Uiso 1 1 calc R . . .
C9 C 0.0982(3) 0.61372(16) 0.18554(9) 0.0131(4) Uani 1 1 d . . . .
H9A H -0.010923 0.626819 0.161607 0.016 Uiso 1 1 calc R . . .
H9B H 0.153508 0.673220 0.177083 0.016 Uiso 1 1 calc R . . .
C11 C 0.3002(3) 0.52792(16) 0.10813(9) 0.0121(4) Uani 1 1 d . . . .
H11A H 0.345637 0.591853 0.104708 0.015 Uiso 1 1 calc R . . .
H11B H 0.200993 0.537965 0.080287 0.015 Uiso 1 1 calc R . . .
C12 C 0.4519(3) 0.43205(16) 0.09292(9) 0.0112(4) Uani 1 1 d . . . .
C13 C 0.4783(3) 0.39136(17) 0.03768(9) 0.0151(4) Uani 1 1 d . . . .
H13 H 0.391681 0.417574 0.008163 0.018 Uiso 1 1 calc R . . .
C14 C 0.6346(3) 0.31125(17) 0.02654(9) 0.0155(4) Uani 1 1 d . . . .
H14 H 0.654736 0.282771 -0.011438 0.019 Uiso 1 1 calc R . . .
C15 C 0.7643(3) 0.27054(15) 0.06911(9) 0.0111(4) Uani 1 1 d . . . .
C16 C 0.7133(3) 0.30924(15) 0.12615(9) 0.0095(3) Uani 1 1 d . . . .
C17 C 0.8065(3) 0.26909(16) 0.18436(9) 0.0109(4) Uani 1 1 d . . . .
C18 C 0.9425(3) 0.07862(17) 0.06956(11) 0.0195(5) Uani 1 1 d . . . .
H18A H 0.940048 0.071462 0.112723 0.026(4) Uiso 1 1 calc GR . . .
H18B H 1.051792 0.028211 0.053617 0.026(4) Uiso 1 1 calc GR . . .
H18C H 0.833969 0.063819 0.055072 0.026(4) Uiso 1 1 calc GR . . .
C19 C 1.1097(3) 0.21973(18) 0.07340(11) 0.0190(4) Uani 1 1 d . . . .
H19A H 1.109210 0.291995 0.059614 0.028(4) Uiso 1 1 calc GR . . .
H19B H 1.222252 0.169833 0.059165 0.028(4) Uiso 1 1 calc GR . . .
H19C H 1.102796 0.215161 0.116598 0.028(4) Uiso 1 1 calc GR . . .
C20 C 0.9730(3) 0.19646(19) -0.01790(10) 0.0208(5) Uani 1 1 d . . . .
H20A H 0.881885 0.169143 -0.035615 0.032(6) Uiso 1 1 calc GR . . .
H20B H 1.095222 0.153112 -0.028933 0.032(6) Uiso 1 1 calc GR . . .
H20C H 0.959484 0.270051 -0.032163 0.026(4) Uiso 1 1 calc GR . . .
C21 C 0.4235(3) 0.24494(16) 0.28409(9) 0.0135(4) Uani 1 1 d . . . .
H21A H 0.518001 0.211649 0.254350 0.016 Uiso 1 1 calc R . . .
H21B H 0.348852 0.195368 0.295087 0.016 Uiso 1 1 calc R . . .
C22 C 0.5119(3) 0.26633(17) 0.33743(9) 0.0136(4) Uani 1 1 d . . . .
C23 C 0.5385(3) 0.19983(19) 0.38756(10) 0.0208(5) Uani 1 1 d . . . .
H23 H 0.493476 0.139002 0.391073 0.025 Uiso 1 1 calc R . . .
C24 C 0.6325(3) 0.22452(19) 0.43237(10) 0.0217(5) Uani 1 1 d . . . .
H24 H 0.652417 0.178922 0.466851 0.026 Uiso 1 1 calc R . . .
C25 C 0.6997(3) 0.31391(18) 0.42920(9) 0.0154(4) Uani 1 1 d . . . .
C26 C 0.6541(3) 0.38100(17) 0.37771(9) 0.0121(4) Uani 1 1 d . . . .
C27 C 0.6892(3) 0.48950(17) 0.36216(9) 0.0119(4) Uani 1 1 d . . . .
C28 C 1.0048(3) 0.3363(2) 0.45486(10) 0.0231(5) Uani 1 1 d . . . .
H28A H 1.064152 0.274242 0.432107 0.026(4) Uiso 1 1 calc GR . . .
H28B H 1.081241 0.340188 0.487438 0.026(4) Uiso 1 1 calc GR . . .
H28C H 0.987611 0.400675 0.429185 0.026(4) Uiso 1 1 calc GR . . .
C29 C 0.8592(3) 0.2280(2) 0.52257(10) 0.0225(5) Uani 1 1 d . . . .
H29A H 0.943933 0.235239 0.551871 0.034(5) Uiso 1 1 calc GR . . .
H29B H 0.913725 0.164454 0.500470 0.034(5) Uiso 1 1 calc GR . . .
H29C H 0.745526 0.221787 0.542592 0.034(5) Uiso 1 1 calc GR . . .
C30 C 0.7249(3) 0.4213(2) 0.51722(10) 0.0221(5) Uani 1 1 d . . . .
H30A H 0.698484 0.486654 0.492120 0.028(4) Uiso 1 1 calc GR . . .
H30B H 0.805421 0.426639 0.548337 0.028(4) Uiso 1 1 calc GR . . .
H30C H 0.611018 0.411127 0.535110 0.028(4) Uiso 1 1 calc GR . . .
C31 C 0.2329(3) 0.65249(17) 0.32127(9) 0.0140(4) Uani 1 1 d . . . .
H31A H 0.325218 0.623958 0.351272 0.017 Uiso 1 1 calc R . . .
H31B H 0.118846 0.692148 0.341534 0.017 Uiso 1 1 calc R . . .
C32 C 0.2990(3) 0.72460(17) 0.27715(9) 0.0132(4) Uani 1 1 d . . . .
C33 C 0.2451(3) 0.83378(17) 0.27796(11) 0.0191(4) Uani 1 1 d . . . .
H33 H 0.155806 0.868704 0.306111 0.023 Uiso 1 1 calc R . . .
C34 C 0.3238(3) 0.89083(18) 0.23699(11) 0.0204(5) Uani 1 1 d . . . .
H34 H 0.286693 0.966034 0.237248 0.025 Uiso 1 1 calc R . . .
C35 C 0.4562(3) 0.84260(16) 0.19497(10) 0.0149(4) Uani 1 1 d . . . .
C36 C 0.4952(3) 0.73077(16) 0.19533(9) 0.0109(4) Uani 1 1 d . . . .
C37 C 0.6222(3) 0.65277(16) 0.15353(9) 0.0119(4) Uani 1 1 d . . . .
C38 C 0.4936(4) 0.9193(2) 0.09098(12) 0.0274(6) Uani 1 1 d . . . .
H38A H 0.530010 0.848472 0.075144 0.037(5) Uiso 1 1 calc GR . . .
H38B H 0.552196 0.966290 0.067096 0.037(5) Uiso 1 1 calc GR . . .
H38C H 0.361040 0.947674 0.089862 0.037(5) Uiso 1 1 calc GR . . .
C39 C 0.7594(3) 0.86893(18) 0.15935(11) 0.0205(5) Uani 1 1 d . . . .
H39A H 0.791651 0.862525 0.200806 0.027(4) Uiso 1 1 calc GR . . .
H39B H 0.819491 0.917488 0.137539 0.027(4) Uiso 1 1 calc GR . . .
H39C H 0.799434 0.799063 0.142378 0.027(4) Uiso 1 1 calc GR . . .
C40 C 0.5029(4) 1.02652(19) 0.17610(14) 0.0345(7) Uani 1 1 d . . . .
H40A H 0.371936 1.058844 0.172588 0.041(5) Uiso 1 1 calc GR . . .
H40B H 0.570542 1.068079 0.151675 0.041(5) Uiso 1 1 calc GR . . .
H40C H 0.534710 1.025267 0.217370 0.041(5) Uiso 1 1 calc GR . . .
O1W O 0.9897(3) 0.15615(16) 0.30669(8) 0.0326(4) Uani 1 1 d . . . .
H1WA H 0.984315 0.157184 0.269420 0.049 Uiso 1 1 d R . . .
H1WB H 0.915905 0.213634 0.317310 0.049 Uiso 1 1 d R . . .
O2 O 0.7836(2) 0.73694(14) 0.38463(8) 0.0256(4) Uani 1 1 d . . . .
H2 H 0.760403 0.672504 0.392320 0.048(10) Uiso 1 1 d R . . .
C10 C 0.6635(4) 0.7879(2) 0.34009(13) 0.0356(7) Uani 1 1 d . . . .
H10A H 0.661156 0.736943 0.310567 0.066(7) Uiso 1 1 calc GR . . .
H10B H 0.705159 0.846618 0.321199 0.066(7) Uiso 1 1 calc GR . . .
H10C H 0.540786 0.815413 0.357631 0.066(7) Uiso 1 1 calc GR . . .
O3W O 0.8802(2) 0.50097(14) 0.05022(8) 0.0266(4) Uani 1 1 d . . . .
H3W H 0.942496 0.519624 0.021628 0.040 Uiso 0.5 1 d R P A -1
H3WA H 0.879606 0.437324 0.059038 0.040 Uiso 0.5 1 d R P . .
H3WB H 0.830776 0.557924 0.067468 0.040 Uiso 1 1 d R . . .
O4W O 1.0143(3) -0.01198(15) 0.38783(8) 0.0307(4) Uani 1 1 d . . . .
H4WA H 0.912913 -0.020270 0.401053 0.046 Uiso 1 1 d R . . .
H4WB H 0.989363 0.042280 0.364293 0.046 Uiso 1 1 d R . . .
O5W O 0.6699(3) 0.99498(16) 0.56037(9) 0.0351(5) Uani 1 1 d . . . .
H5WA H 0.702940 0.974437 0.522101 0.053 Uiso 1 1 d R . . .
H5WB H 0.783870 0.992637 0.581191 0.053 Uiso 1 1 d R . . .
O6W O 0.7041(2) 0.92548(14) 0.44521(8) 0.0289(4) Uani 1 1 d . . . .
H6WA H 0.737842 0.856005 0.435532 0.043 Uiso 1 1 d R . . .
H6WB H 0.579642 0.946485 0.442922 0.043 Uiso 1 1 d R . . .

loop_
_atom_site_aniso_label
_atom_site_aniso_U_11
_atom_site_aniso_U_22
_atom_site_aniso_U_33
_atom_site_aniso_U_23
_atom_site_aniso_U_13
_atom_site_aniso_U_12
Yb 0.00666(4) 0.00989(4) 0.00773(4) -0.00079(3) 0.00028(2) -0.00301(3)
O11 0.0096(6) 0.0136(7) 0.0134(7) -0.0046(6) 0.0019(5) -0.0037(5)
O12 0.0213(8) 0.0146(7) 0.0176(8) -0.0011(6) -0.0037(6) 0.0033(6)
O21 0.0165(7) 0.0156(7) 0.0110(7) 0.0014(6) -0.0025(6) -0.0086(6)
O22 0.0234(8) 0.0239(8) 0.0137(7) -0.0026(6) -0.0014(6) -0.0131(7)
O31 0.0106(7) 0.0104(7) 0.0151(7) -0.0012(6) 0.0049(5) -0.0019(5)
O32 0.0305(9) 0.0175(8) 0.0153(8) 0.0002(6) 0.0088(7) -0.0059(7)
N1 0.0084(7) 0.0111(8) 0.0104(8) -0.0016(6) 0.0010(6) -0.0027(6)
N4 0.0102(8) 0.0120(8) 0.0111(8) -0.0017(6) -0.0006(6) -0.0041(6)
N7 0.0115(8) 0.0120(8) 0.0116(8) -0.0012(6) 0.0024(6) -0.0054(6)
N11 0.0083(7) 0.0106(8) 0.0096(8) -0.0001(6) -0.0006(6) -0.0030(6)
N21 0.0089(7) 0.0150(8) 0.0107(8) -0.0009(6) 0.0013(6) -0.0048(6)
N31 0.0086(7) 0.0127(8) 0.0109(8) -0.0012(6) 0.0007(6) -0.0038(6)
C01 0.0153(10) 0.0125(9) 0.0139(10) -0.0042(8) 0.0038(7) -0.0043(7)
C02 0.0147(10) 0.0225(11) 0.0106(9) 0.0029(8) -0.0017(7) -0.0049(8)
C2 0.0120(9) 0.0148(10) 0.0145(10) -0.0013(8) -0.0029(7) -0.0066(7)
C03 0.0185(11) 0.0115(10) 0.0251(12) 0.0013(9) 0.0057(9) -0.0029(8)
C3 0.0125(9) 0.0151(9) 0.0111(9) -0.0028(8) -0.0017(7) -0.0057(7)
C5 0.0129(9) 0.0158(10) 0.0146(10) -0.0009(8) 0.0027(7) -0.0067(8)
C6 0.0127(9) 0.0157(10) 0.0122(9) -0.0004(8) 0.0034(7) -0.0058(7)
C8 0.0079(8) 0.0145(9) 0.0166(10) -0.0018(8) 0.0011(7) -0.0024(7)
C9 0.0097(9) 0.0129(9) 0.0154(10) -0.0018(8) -0.0006(7) -0.0003(7)
C11 0.0110(9) 0.0151(10) 0.0097(9) 0.0015(7) -0.0018(7) -0.0029(7)
C12 0.0100(9) 0.0132(9) 0.0113(9) 0.0004(7) -0.0012(7) -0.0049(7)
C13 0.0162(10) 0.0190(10) 0.0108(9) -0.0015(8) -0.0030(8) -0.0051(8)
C14 0.0185(10) 0.0183(10) 0.0105(9) -0.0039(8) 0.0002(8) -0.0056(8)
C15 0.0133(9) 0.0094(9) 0.0111(9) -0.0021(7) 0.0019(7) -0.0040(7)
C16 0.0090(8) 0.0101(9) 0.0102(9) 0.0004(7) 0.0003(7) -0.0041(7)
C17 0.0087(8) 0.0138(9) 0.0108(9) -0.0003(7) 0.0014(7) -0.0045(7)
C18 0.0224(11) 0.0131(10) 0.0236(12) -0.0049(9) 0.0025(9) -0.0054(8)
C19 0.0150(10) 0.0180(11) 0.0237(12) -0.0054(9) 0.0042(8) -0.0038(8)
C20 0.0254(12) 0.0194(11) 0.0155(10) -0.0056(9) 0.0056(9) -0.0025(9)
C21 0.0158(10) 0.0130(9) 0.0126(9) 0.0002(8) -0.0019(7) -0.0054(8)
C22 0.0126(9) 0.0143(10) 0.0145(10) -0.0001(8) -0.0009(7) -0.0049(7)
C23 0.0253(12) 0.0194(11) 0.0205(11) 0.0055(9) -0.0055(9) -0.0112(9)
C24 0.0267(12) 0.0233(12) 0.0164(11) 0.0093(9) -0.0049(9) -0.0102(10)
C25 0.0137(10) 0.0200(10) 0.0126(10) 0.0010(8) -0.0011(7) -0.0049(8)
C26 0.0095(9) 0.0157(9) 0.0109(9) 0.0000(8) 0.0009(7) -0.0036(7)
C27 0.0072(8) 0.0179(10) 0.0112(9) -0.0018(8) 0.0007(7) -0.0046(7)
C28 0.0159(11) 0.0371(14) 0.0162(11) 0.0037(10) -0.0016(8) -0.0078(10)
C29 0.0243(12) 0.0278(13) 0.0151(11) 0.0072(9) -0.0074(9) -0.0070(10)
C30 0.0242(12) 0.0296(13) 0.0116(10) -0.0003(9) 0.0000(9) -0.0061(10)
C31 0.0138(9) 0.0158(10) 0.0135(10) -0.0043(8) 0.0046(7) -0.0063(8)
C32 0.0102(9) 0.0154(10) 0.0145(10) -0.0042(8) 0.0008(7) -0.0038(7)
C33 0.0151(10) 0.0148(10) 0.0262(12) -0.0059(9) 0.0063(9) -0.0025(8)
C34 0.0190(11) 0.0121(10) 0.0286(12) -0.0041(9) 0.0079(9) -0.0025(8)
C35 0.0153(10) 0.0106(9) 0.0188(10) -0.0010(8) 0.0015(8) -0.0038(7)
C36 0.0090(9) 0.0114(9) 0.0131(9) -0.0025(7) 0.0005(7) -0.0040(7)
C37 0.0103(9) 0.0150(9) 0.0117(9) -0.0033(8) 0.0010(7) -0.0055(7)
C38 0.0249(13) 0.0230(12) 0.0298(14) 0.0120(11) -0.0011(10) -0.0020(10)
C39 0.0192(11) 0.0183(11) 0.0260(12) 0.0014(9) 0.0034(9) -0.0097(9)
C40 0.0416(16) 0.0121(11) 0.0485(18) -0.0028(11) 0.0214(14) -0.0094(11)
O1W 0.0372(11) 0.0347(11) 0.0242(10) 0.0064(8) -0.0061(8) -0.0078(9)
O2 0.0232(9) 0.0204(9) 0.0345(10) -0.0020(8) -0.0070(8) -0.0068(7)
C10 0.0398(16) 0.0297(15) 0.0341(15) -0.0080(12) -0.0107(13) -0.0011(12)
O3W 0.0276(9) 0.0269(9) 0.0248(9) 0.0027(7) -0.0005(7) -0.0075(7)
O4W 0.0277(10) 0.0293(10) 0.0330(10) 0.0069(8) -0.0007(8) -0.0061(8)
O5W 0.0247(10) 0.0461(12) 0.0366(11) -0.0101(9) 0.0002(8) -0.0117(9)
O6W 0.0230(9) 0.0260(9) 0.0375(11) -0.0086(8) -0.0012(8) -0.0046(7)

loop_
_atom_type_symbol
_atom_type_description
_atom_type_scat_dispersion_real
_atom_type_scat_dispersion_imag
_atom_type_scat_source
C C 0.0033 0.0016 'International Tables Vol C Tables 4.2.6.8 and 6.1.1.4'
H H 0.0000 0.0000 'International Tables Vol C Tables 4.2.6.8 and 6.1.1.4'
N N 0.0061 0.0033 'International Tables Vol C Tables 4.2.6.8 and 6.1.1.4'
O O 0.0106 0.0060 'International Tables Vol C Tables 4.2.6.8 and 6.1.1.4'
Yb Yb -0.3850 5.5486 'International Tables Vol C Tables 4.2.6.8 and 6.1.1.4'

loop_
_exptl_crystal_face_index_h
_exptl_crystal_face_index_k
_exptl_crystal_face_index_l
_exptl_crystal_face_perp_dist
0.00 0.00 1.00 0.0680
0.00 0.00 -1.00 0.0620
0.00 -1.00 0.00 0.0550
0.00 1.00 0.00 0.0430
-1.00 -1.00 0.00 0.1700
1.00 1.00 -1.00 0.1400
1.00 1.00 1.00 0.1360
-1.00 -1.00 1.00 0.1570
-1.00 0.00 0.00 0.1420
0.00 -1.00 3.00 0.0840

loop_
_geom_angle_atom_site_label_1
_geom_angle_atom_site_label_2
_geom_angle_atom_site_label_3
_geom_angle
O11 Yb N1 123.58(5)
O11 Yb N4 90.61(5)
O11 Yb N7 151.45(5)
O11 Yb N11 63.59(5)
O11 Yb N21 69.27(5)
O11 Yb N31 140.88(5)
O21 Yb O11 86.34(5)
O21 Yb N1 149.71(5)
O21 Yb N4 122.62(5)
O21 Yb N7 90.32(5)
O21 Yb N11 141.48(5)
O21 Yb N21 62.55(5)
O21 Yb N31 71.93(5)
O31 Yb O11 83.44(5)
O31 Yb O21 85.19(5)
O31 Yb N1 93.09(5)
O31 Yb N4 151.22(5)
O31 Yb N7 124.55(5)
O31 Yb N11 68.80(5)
O31 Yb N21 138.04(5)
O31 Yb N31 63.13(5)
N4 Yb N1 66.95(5)
N4 Yb N7 67.54(5)
N7 Yb N1 65.87(5)
N11 Yb N1 62.87(5)
N11 Yb N4 83.31(5)
N11 Yb N7 127.66(5)
N11 Yb N21 120.70(5)
N21 Yb N1 128.40(5)
N21 Yb N4 62.98(5)
N21 Yb N7 84.05(5)
N31 Yb N1 80.32(5)
N31 Yb N4 128.48(5)
N31 Yb N7 63.02(5)
N31 Yb N11 116.29(5)
N31 Yb N21 122.94(5)
C17 O11 Yb 128.82(13)
C27 O21 Yb 131.24(13)
C37 O31 Yb 128.29(13)
C2 N1 Yb 113.79(12)
C9 N1 Yb 109.24(12)
C9 N1 C2 109.39(16)
C9 N1 C11 108.50(16)
C11 N1 Yb 106.83(11)
C11 N1 C2 108.95(16)
C3 N4 Yb 108.14(12)
C3 N4 C5 109.77(15)
C5 N4 Yb 113.93(12)
C21 N4 Yb 107.49(12)
C21 N4 C3 108.70(15)
C21 N4 C5 108.66(16)
C6 N7 Yb 106.32(12)
C6 N7 C8 109.80(16)
C6 N7 C31 109.73(16)
C8 N7 Yb 116.74(12)
C31 N7 Yb 105.68(12)
C31 N7 C8 108.37(16)
C12 N11 Yb 119.69(13)
C12 N11 C16 120.33(17)
C16 N11 Yb 119.61(13)
C22 N21 Yb 118.61(13)
C22 N21 C26 120.69(18)
C26 N21 Yb 120.55(14)
C32 N31 Yb 119.16(13)
C32 N31 C36 120.77(18)
C36 N31 Yb 119.98(13)
C18 C01 C15 109.57(17)
C18 C01 C19 111.13(18)
C18 C01 C20 108.02(18)
C19 C01 C15 111.59(17)
C19 C01 C20 105.50(18)
C20 C01 C15 110.92(18)
C28 C02 C25 110.33(18)
C28 C02 C29 106.01(18)
C28 C02 C30 110.6(2)
C29 C02 C25 111.24(19)
C30 C02 C25 112.30(18)
C30 C02 C29 106.10(18)
N1 C2 C3 113.79(16)
C38 C03 C35 111.09(19)
C38 C03 C40 107.0(2)
C39 C03 C35 109.71(18)
C39 C03 C38 111.59(19)
C39 C03 C40 106.4(2)
C40 C03 C35 110.92(19)
N4 C3 C2 111.51(16)
N4 C5 C6 113.87(17)
N7 C6 C5 110.90(17)
N7 C8 C9 113.04(16)
N1 C9 C8 110.92(17)
N1 C11 C12 109.55(16)
N11 C12 C11 115.42(17)
N11 C12 C13 121.63(19)
C13 C12 C11 122.94(18)
C12 C13 C14 117.96(19)
C13 C14 C15 122.43(19)
C14 C15 C01 118.02(18)
C14 C15 C16 114.75(18)
C16 C15 C01 127.22(18)
N11 C16 C15 122.16(18)
N11 C16 C17 109.44(16)
C15 C16 C17 128.37(17)
O11 C17 C16 115.59(17)
O12 C17 O11 123.80(19)
O12 C17 C16 120.51(18)
N4 C21 C22 109.52(17)
N21 C22 C21 115.21(18)
N21 C22 C23 121.4(2)
C23 C22 C21 123.4(2)
C24 C23 C22 118.0(2)
C23 C24 C25 122.8(2)
C24 C25 C02 117.61(19)
C24 C25 C26 114.72(19)
C26 C25 C02 127.6(2)
N21 C26 C25 122.12(19)
N21 C26 C27 108.92(17)
C25 C26 C27 128.95(18)
O21 C27 C26 115.17(17)
O22 C27 O21 124.3(2)
O22 C27 C26 120.46(19)
N7 C31 C32 108.25(17)
N31 C32 C31 114.85(18)
N31 C32 C33 121.1(2)
C33 C32 C31 124.05(19)
C34 C33 C32 118.4(2)
C33 C34 C35 122.7(2)
C34 C35 C03 119.03(19)
C34 C35 C36 114.92(19)
C36 C35 C03 125.98(19)
N31 C36 C35 121.98(18)
N31 C36 C37 108.72(17)
C35 C36 C37 129.31(19)
O31 C37 C36 114.44(18)
O32 C37 O31 124.59(19)
O32 C37 C36 120.95(19)

loop_
_geom_bond_atom_site_label_1
_geom_bond_atom_site_label_2
_geom_bond_distance
Yb O11 2.2843(14)
Yb O21 2.2731(14)
Yb O31 2.2689(14)
Yb N1 2.6280(16)
Yb N4 2.5865(17)
Yb N7 2.6002(17)
Yb N11 2.5697(16)
Yb N21 2.5854(17)
Yb N31 2.5489(17)
O11 C17 1.284(2)
O12 C17 1.235(2)
O21 C27 1.279(2)
O22 C27 1.232(2)
O31 C37 1.267(2)
O32 C37 1.232(3)
N1 C2 1.506(3)
N1 C9 1.477(3)
N1 C11 1.477(3)
N4 C3 1.478(3)
N4 C5 1.505(3)
N4 C21 1.477(3)
N7 C6 1.479(3)
N7 C8 1.499(3)
N7 C31 1.482(3)
N11 C12 1.333(2)
N11 C16 1.349(2)
N21 C22 1.338(3)
N21 C26 1.349(3)
N31 C32 1.336(3)
N31 C36 1.353(3)
C01 C15 1.544(3)
C01 C18 1.534(3)
C01 C19 1.534(3)
C01 C20 1.538(3)
C02 C25 1.547(3)
C02 C28 1.536(3)
C02 C29 1.542(3)
C02 C30 1.538(3)
C2 C3 1.513(3)
C03 C35 1.548(3)
C03 C38 1.540(4)
C03 C39 1.534(3)
C03 C40 1.541(3)
C5 C6 1.523(3)
C8 C9 1.522(3)
C11 C12 1.503(3)
C12 C13 1.378(3)
C13 C14 1.382(3)
C14 C15 1.398(3)
C15 C16 1.417(3)
C16 C17 1.533(3)
C21 C22 1.497(3)
C22 C23 1.382(3)
C23 C24 1.380(3)
C24 C25 1.401(3)
C25 C26 1.421(3)
C26 C27 1.538(3)
C31 C32 1.500(3)
C32 C33 1.380(3)
C33 C34 1.376(3)
C34 C35 1.399(3)
C35 C36 1.415(3)
C36 C37 1.539(3)
O2 C10 1.414(3)

loop_
_geom_hbond_atom_site_label_D
_geom_hbond_atom_site_label_H
_geom_hbond_atom_site_label_A
_geom_hbond_distance_DH
_geom_hbond_distance_HA
_geom_hbond_distance_DA
_geom_hbond_angle_DHA
_geom_hbond_site_symmetry_A
_geom_hbond_publ_flag
C18 H18A O12 0.98 2.27 3.068(3) 137.5 . yes
C19 H19C O12 0.98 2.27 3.068(3) 137.8 . yes
C28 H28C O22 0.98 2.34 3.110(3) 135.1 . yes
C30 H30A O22 0.98 2.19 3.002(3) 139.4 . yes
C38 H38A O32 0.98 2.22 3.025(3) 139.0 . yes
C39 H39C O32 0.98 2.27 3.064(3) 137.4 . yes
O1W H1WA O12 0.85 1.91 2.746(2) 165.7 . yes
O2 H2 O22 0.92 1.82 2.727(2) 172.5 . yes
O3W H3W O3W 0.85 2.05 2.846(4) 156.5 2_765 yes
O3W H3WB O31 0.85 2.66 3.187(2) 121.9 . yes
O3W H3WB O32 0.85 1.97 2.806(2) 168.1 . yes
O4W H4WA O6W 0.85 2.10 2.933(3) 165.4 1_545 yes
O4W H4WB O1W 0.85 1.93 2.762(3) 167.3 . yes
O5W H5WA O6W 0.93 1.90 2.800(3) 163.6 . yes
O5W H5WB O4W 1.01 1.81 2.811(3) 169.6 2_766 yes
O6W H6WA O2 0.91 1.94 2.809(2) 157.0 . yes
O6W H6WB O5W 0.92 1.85 2.768(3) 173.2 2_676 yes
